data_2310771
loop_
_publ_author_name
'M\"uller, Carola J'
'Lidin, Sven'

_publ_section_title
;
 Cu~3~Sn - understanding the systematic absences.
;
_journal_coden_ASTM ACSBDA
_journal_coeditor_code DQ5008
_journal_issue 5
_journal_name_full
;
 Acta Crystallographica, Section B: Structural Science, Crystal Engineering
 and Materials
;
_journal_page_first 879
_journal_page_last 887
_journal_paper_doi 10.1107/S205252061401806X
_journal_volume 70
_journal_year 2014
_chemical_formula_structural 'Cu3 Sn1'
_chemical_formula_sum 'Cu3 Sn'
_chemical_formula_weight 309.3
_space_group_IT_number 63
_symmetry_cell_setting orthorhombic
_symmetry_Int_Tables_number 63
_symmetry_space_group_name_Hall '-C 2c 2'
_symmetry_space_group_name_H-M 'C m c m'
_cell_angle_alpha 90
_cell_angle_beta 90
_cell_angle_gamma 90
_cell_formula_units_Z 20
_cell_length_a 5.5185(3)
_cell_length_b 47.768(2)
_cell_length_c 4.3320(2)
_cell_measurement_reflns_used 1456
_cell_measurement_temperature 293
_cell_measurement_theta_max 28.08
_cell_measurement_theta_min 3.41
_cell_volume 1141.95(9)
_computing_cell_refinement
;
CrysAlisPro, Agilent Technologies,
Version 1.171.36.32 (release 02-08-2013 CrysAlis171 .NET)
(compiled Aug  2 2013,16:46:58)
;
_computing_data_collection
;
CrysAlisPro, Agilent Technologies,
Version 1.171.36.32 (release 02-08-2013 CrysAlis171 .NET)
(compiled Aug  2 2013,16:46:58)
;
_computing_data_reduction
;
CrysAlisPro, Agilent Technologies,
Version 1.171.36.32 (release 02-08-2013 CrysAlis171 .NET)
(compiled Aug  2 2013,16:46:58)
;
_diffrn_ambient_temperature 293
_diffrn_detector_area_resol_mean 16.1367
_diffrn_measured_fraction_theta_full 0.98
_diffrn_measured_fraction_theta_max 0.97
_diffrn_measurement_device 'four-cycle diffractometer'
_diffrn_measurement_device_type 'Xcalibur, Eos'
_diffrn_measurement_method '\w scans'
_diffrn_radiation_monochromator graphite
_diffrn_radiation_probe x-ray
_diffrn_radiation_source 'Enhance (Mo) X-ray Source'
_diffrn_radiation_type 'Mo K\a'
_diffrn_radiation_wavelength 0.7107
_diffrn_reflns_av_R_equivalents 0.0311
_diffrn_reflns_av_unetI/netI 0.0151
_diffrn_reflns_limit_h_max 7
_diffrn_reflns_limit_h_min -6
_diffrn_reflns_limit_k_max 62
_diffrn_reflns_limit_k_min -62
_diffrn_reflns_limit_l_max 5
_diffrn_reflns_limit_l_min -5
_diffrn_reflns_number 8193
_diffrn_reflns_theta_full 27.75
_diffrn_reflns_theta_max 28.08
_diffrn_reflns_theta_min 3.41
_exptl_absorpt_coefficient_mu 37.918
_exptl_absorpt_correction_T_max 0.551
_exptl_absorpt_correction_T_min 0.227
_exptl_absorpt_correction_type analytical
_exptl_absorpt_process_details
;
CrysAlisPro, Agilent Technologies,
Version 1.171.36.32 (release 02-08-2013 CrysAlis171 .NET)
(compiled Aug  2 2013,16:46:58)
Analytical numeric absorption correction using a multifaceted crystal
   model based on expressions derived by R.C. Clark & J.S. Reid.
(Clark, R. C. & Reid, J. S. (1995). Acta Cryst. A51, 887-897)
;
_exptl_crystal_colour 'metallic dark grey'
_exptl_crystal_density_diffrn 8.9937
_exptl_crystal_description 'trigonal prismatic'
_exptl_crystal_F_000 2740
_exptl_crystal_size_max 0.094
_exptl_crystal_size_mid 0.047
_exptl_crystal_size_min 0.028
_refine_diff_density_max 1.75
_refine_diff_density_min -1.84
_refine_ls_extinction_coef 194(10)
_refine_ls_extinction_method 'B-C type 1 Gaussian isotropic (Becker & Coppens, 1974)'
_refine_ls_goodness_of_fit_gt 2.20
_refine_ls_goodness_of_fit_ref 1.62
_refine_ls_number_constraints 0
_refine_ls_number_parameters 72
_refine_ls_number_reflns 840
_refine_ls_number_restraints 0
_refine_ls_R_factor_all 0.0652
_refine_ls_R_factor_gt 0.0287
_refine_ls_shift/su_max 0.0497
_refine_ls_shift/su_mean 0.0098
_refine_ls_structure_factor_coef Fsqd
_refine_ls_weighting_details w=1/(\s^2^(I)+0.0004I^2^)
_refine_ls_weighting_scheme sigma
_refine_ls_wR_factor_gt 0.0921
_refine_ls_wR_factor_ref 0.1068
_reflns_number_gt 382
_reflns_number_total 840
_reflns_threshold_expression I>3\s(I)
_cod_data_source_file dq5008sup1.cif
_cod_data_source_block 573K-superstructure
_cod_original_sg_symbol_Hall '-C -2x;-2yc;-2zc'
_cod_original_formula_sum 'Cu3 Sn1'
_cod_database_code 2310771

loop_
_symmetry_equiv_pos_site_id
_symmetry_equiv_pos_as_xyz
1 x,y,z
2 -x,-y,z+1/2
3 -x,y,-z+1/2
4 x,-y,-z
5 -x,-y,-z
6 x,y,-z+1/2
7 x,-y,z+1/2
8 -x,y,z
9 x+1/2,y+1/2,z
10 -x+1/2,-y+1/2,z+1/2
11 -x+1/2,y+1/2,-z+1/2
12 x+1/2,-y+1/2,-z
13 -x+1/2,-y+1/2,-z
14 x+1/2,y+1/2,-z+1/2
15 x+1/2,-y+1/2,z+1/2
16 -x+1/2,y+1/2,z

loop_
_atom_site_label
_atom_site_type_symbol
_atom_site_fract_x
_atom_site_fract_y
_atom_site_fract_z
_atom_site_adp_type
_atom_site_U_iso_or_equiv
_atom_site_site_symmetry_multiplicity
_atom_site_occupancy
_atom_site_calc_flag
Sn1 Sn 0 0.33372(3) 0.25 Uani 0.0076(5) 4 1 d
Sn2 Sn 0.5 0.26613(4) 0.75 Uani 0.0065(5) 4 1 d
Sn3 Sn 0.5 0.36618(4) 0.75 Uani 0.0062(5) 4 1 d
Sn4 Sn 0.5 0.46628(4) 0.75 Uani 0.0081(5) 4 1 d
Cu1 Cu 0.5 0.43182(7) 0.25 Uani 0.0073(9) 4 1 d
Sn5 Sn 0 0.43330(4) 0.25 Uani 0.0084(5) 4 1 d
Cu2 Cu 0 0.46890(7) 0.75 Uani 0.0062(9) 4 1 d
Cu3 Cu 0 0.36954(6) 0.75 Uani 0.0076(9) 4 1 d
Cu4 Cu 0.2479(2) 0.38404(6) 0.25 Uani 0.0090(9) 8 1 d
Cu5 Cu 0.2397(3) 0.48422(7) 0.25 Uani 0.0091(8) 8 1 d
Cu6 Cu 0.2522(2) 0.41579(6) 0.75 Uani 0.0080(9) 8 1 d
Cu7 Cu 0.2477(2) 0.28404(7) 0.25 Uani 0.0134(10) 8 1 d
Cu8 Cu 0.2527(2) 0.31579(6) 0.75 Uani 0.0112(10) 8 1 d
Cu9 Cu 0 0.26942(7) 0.75 Uani 0.0125(10) 4 1 d
Cu10 Cu 0.5 0.33085(7) 0.25 Uani 0.0119(10) 4 1 d

loop_
_atom_site_aniso_label
_atom_site_aniso_type_symbol
_atom_site_aniso_U_11
_atom_site_aniso_U_22
_atom_site_aniso_U_33
_atom_site_aniso_U_12
_atom_site_aniso_U_13
_atom_site_aniso_U_23
Sn1 Sn 0.0073(9) 0.0073(8) 0.0083(11) 0 0 0
Sn2 Sn 0.0047(8) 0.0070(7) 0.0078(9) 0 0 0
Sn3 Sn 0.0053(9) 0.0054(7) 0.0077(10) 0 0 0
Sn4 Sn 0.0092(9) 0.0065(8) 0.0087(10) 0 0 0
Cu1 Cu 0.0045(16) 0.0138(16) 0.0036(17) 0 0 0
Sn5 Sn 0.0090(10) 0.0083(8) 0.0079(10) 0 0 0
Cu2 Cu 0.0065(16) 0.0075(14) 0.0046(16) 0 0 0
Cu3 Cu 0.0051(16) 0.0077(14) 0.0100(17) 0 0 0
Cu4 Cu 0.0136(18) 0.0071(13) 0.0063(17) 0.0005(5) 0 0
Cu5 Cu 0.0106(15) 0.0081(12) 0.0088(15) -0.0006(5) 0 0
Cu6 Cu 0.0092(16) 0.0054(14) 0.0092(19) 0.0003(5) 0 0
Cu7 Cu 0.0143(17) 0.0147(16) 0.0112(18) -0.0004(5) 0 0
Cu8 Cu 0.0127(17) 0.0122(16) 0.0088(18) -0.0004(5) 0 0
Cu9 Cu 0.0090(16) 0.0161(16) 0.0123(17) 0 0 0
Cu10 Cu 0.0105(18) 0.0154(16) 0.0098(19) 0 0 0

loop_
_atom_type_symbol
_atom_type_scat_dispersion_real
_atom_type_scat_dispersion_imag
_atom_type_scat_source
Cu 0.3201 1.2651 'International Tables Vol C tables 4.2.6.8 and 6.1.1.1'
Sn -0.6537 1.4246 'International Tables Vol C tables 4.2.6.8 and 6.1.1.1'

loop_
_geom_bond_atom_site_label_1
_geom_bond_atom_site_label_2
_geom_bond_site_symmetry_2
_geom_bond_distance
Sn1 Cu3 1_554 2.760(2)
Sn1 Cu3 . 2.760(2)
Sn1 Cu4 . 2.766(3)
Sn1 Cu4 3_555 2.766(3)
Sn1 Cu7 . 2.739(3)
Sn1 Cu7 3_555 2.739(3)
Sn1 Cu8 1_554 2.7146(12)
Sn1 Cu8 . 2.7146(12)
Sn1 Cu8 3_555 2.7146(12)
Sn1 Cu8 3_556 2.7146(12)
Sn1 Cu10 1_455 2.7626(3)
Sn1 Cu10 . 2.7626(3)
Sn2 Cu7 . 2.7131(13)
Sn2 Cu7 1_556 2.7131(13)
Sn2 Cu7 10_555 2.759(3)
Sn2 Cu7 3_655 2.7131(13)
Sn2 Cu7 3_656 2.7131(13)
Sn2 Cu7 12_556 2.759(3)
Sn2 Cu8 . 2.736(3)
Sn2 Cu8 3_656 2.736(3)
Sn2 Cu9 . 2.7637(4)
Sn2 Cu9 1_655 2.7637(4)
Sn2 Cu9 10_554 2.752(2)
Sn2 Cu9 10_555 2.752(2)
Sn3 Cu3 . 2.7639(4)
Sn3 Cu3 1_655 2.7639(4)
Sn3 Cu4 . 2.7120(13)
Sn3 Cu4 1_556 2.7120(13)
Sn3 Cu4 3_655 2.7120(13)
Sn3 Cu4 3_656 2.7120(13)
Sn3 Cu6 . 2.736(3)
Sn3 Cu6 3_656 2.736(3)
Sn3 Cu8 . 2.767(3)
Sn3 Cu8 3_656 2.767(3)
Sn3 Cu10 . 2.746(2)
Sn3 Cu10 1_556 2.746(2)
Sn4 Cu1 . 2.721(2)
Sn4 Cu1 1_556 2.721(2)
Sn4 Cu2 . 2.7621(3)
Sn4 Cu2 1_655 2.7621(3)
Sn4 Cu5 . 2.7365(14)
Sn4 Cu5 1_556 2.7365(14)
Sn4 Cu5 2_665 2.767(3)
Sn4 Cu5 3_655 2.7365(14)
Sn4 Cu5 3_656 2.7365(14)
Sn4 Cu5 4_566 2.767(3)
Sn4 Cu6 . 2.773(3)
Sn4 Cu6 3_656 2.773(3)
Cu1 Sn5 . 2.7602(3)
Cu1 Sn5 1_655 2.7602(3)
Cu1 Cu4 . 2.673(4)
Cu1 Cu4 3_655 2.673(4)
Cu1 Cu6 1_554 2.6736(13)
Cu1 Cu6 . 2.6736(13)
Cu1 Cu6 3_655 2.6736(13)
Cu1 Cu6 3_656 2.6736(13)
Sn5 Cu2 1_554 2.754(2)
Sn5 Cu2 . 2.754(2)
Sn5 Cu4 . 2.722(3)
Sn5 Cu4 3_555 2.722(3)
Sn5 Cu5 . 2.769(3)
Sn5 Cu5 3_555 2.769(3)
Sn5 Cu6 1_554 2.7069(12)
Sn5 Cu6 . 2.7069(12)
Sn5 Cu6 3_555 2.7069(12)
Sn5 Cu6 3_556 2.7069(12)
Cu2 Cu5 . 2.6415(14)
Cu2 Cu5 1_556 2.6415(14)
Cu2 Cu5 2_565 2.601(4)
Cu2 Cu5 3_555 2.6415(14)
Cu2 Cu5 3_556 2.6415(14)
Cu2 Cu5 4_566 2.601(4)
Cu3 Cu4 . 2.6538(13)
Cu3 Cu4 1_556 2.6538(13)
Cu3 Cu4 3_555 2.6538(13)
Cu3 Cu4 3_556 2.6538(13)
Cu3 Cu6 . 2.611(4)
Cu3 Cu6 3_556 2.611(4)
Cu4 Cu6 1_554 2.644(2)
Cu4 Cu6 . 2.644(2)
Cu5 Cu5 3_555 2.646(2)
Cu5 Cu5 4_565 2.639(3)
Cu5 Cu5 4_566 2.639(3)
Cu7 Cu8 1_554 2.644(2)
Cu7 Cu8 . 2.644(2)
Cu7 Cu9 1_554 2.6549(14)
Cu7 Cu9 . 2.6549(14)
Cu7 Cu10 . 2.634(4)
Cu8 Cu9 . 2.617(4)
Cu8 Cu10 . 2.6594(13)
Cu8 Cu10 1_556 2.6594(13)
